data_2200915
loop_
_publ_author_name
'Grintselev-Knyazev, Gennadii V.'
'Antipin, Mikhail Yu.'
'Knyazev, Sergey P.'
'Kirin, Valerii N.'
'Chernyshev, Eugenii A.'

_publ_section_title
;
 2-Methyl-1-propenyl-1,2-dicarba-<i>closo</i>-dodecaborane(12)
;
_journal_issue 1
_journal_name_full 'Acta Crystallographica Section E'
_journal_page_first o16
_journal_page_last o17
_journal_paper_doi 10.1107/S1600536801020165
_journal_volume 58
_journal_year 2002
_chemical_formula_iupac 'C6 H18 B10'
_chemical_formula_moiety 'C6 H18 B10'
_chemical_formula_sum 'C6 H18 B10'
_chemical_formula_weight 198.30
_chemical_melting_point 363.0(10)
_chemical_name_systematic
;
1-propenyl-2-methyl-1,2-dicarba-closo-dodecaborane(12)
;
_space_group_IT_number 14
_symmetry_cell_setting monoclinic
_symmetry_space_group_name_Hall '-P 2yn'
_symmetry_space_group_name_H-M 'P 1 21/n 1'
_atom_sites_solution_hydrogens difmap
_atom_sites_solution_primary direct
_atom_sites_solution_secondary difmap
_cell_angle_alpha 90.00
_cell_angle_beta 91.541(5)
_cell_angle_gamma 90.00
_cell_formula_units_Z 4
_cell_length_a 7.3615(16)
_cell_length_b 21.815(5)
_cell_length_c 7.6346(16)
_cell_measurement_reflns_used 821
_cell_measurement_temperature 110(2)
_cell_measurement_theta_max 30
_cell_measurement_theta_min 3
_cell_volume 1225.6(5)
_computing_cell_refinement 'SMART and SAINT (Bruker, 1999)'
_computing_data_collection 'SMART (Bruker, 1998)'
_computing_data_reduction 'SMART and SAINT'
_computing_molecular_graphics SHELXTL
_computing_publication_material SHELXTL
_computing_structure_refinement SHELXTL
_computing_structure_solution 'SHELXTL (Bruker, 1998)'
_diffrn_ambient_temperature 110(2)
_diffrn_measured_fraction_theta_full .981
_diffrn_measured_fraction_theta_max .981
_diffrn_measurement_device_type 'Bruker SMART 1000 CCD area-detector'
_diffrn_measurement_method '\f and \w'
_diffrn_radiation_monochromator graphite
_diffrn_radiation_source 'fine-focus sealed tube'
_diffrn_radiation_type MoK\a
_diffrn_radiation_wavelength .71073
_diffrn_reflns_av_R_equivalents .0490
_diffrn_reflns_av_sigmaI/netI .0578
_diffrn_reflns_limit_h_max 10
_diffrn_reflns_limit_h_min -10
_diffrn_reflns_limit_k_max 30
_diffrn_reflns_limit_k_min -30
_diffrn_reflns_limit_l_max 10
_diffrn_reflns_limit_l_min -10
_diffrn_reflns_number 14366
_diffrn_reflns_theta_full 30.13
_diffrn_reflns_theta_max 30.13
_diffrn_reflns_theta_min 1.87
_exptl_absorpt_coefficient_mu .048
_exptl_absorpt_correction_T_max .981
_exptl_absorpt_correction_T_min .976
_exptl_absorpt_correction_type multi-scan
_exptl_absorpt_process_details '(SADABS; Sheldrick, 1996)'
_exptl_crystal_colour colorless
_exptl_crystal_density_diffrn 1.075
_exptl_crystal_density_method 'not measured'
_exptl_crystal_description prism
_exptl_crystal_F_000 416
_exptl_crystal_size_max .50
_exptl_crystal_size_mid .45
_exptl_crystal_size_min .40
_refine_diff_density_max .340
_refine_diff_density_min -.221
_refine_ls_extinction_method none
_refine_ls_goodness_of_fit_ref 1.033
_refine_ls_hydrogen_treatment refall
_refine_ls_matrix_type full
_refine_ls_number_parameters 217
_refine_ls_number_reflns 3557
_refine_ls_number_restraints 0
_refine_ls_restrained_S_all 1.033
_refine_ls_R_factor_all .0849
_refine_ls_R_factor_gt .0569
_refine_ls_shift/su_max <0.001
_refine_ls_shift/su_mean .000
_refine_ls_structure_factor_coef Fsqd
_refine_ls_weighting_details 'calc w = 1/[\s^2^(Fo^2^)+(0.028P)^2^+0.700P] where P = (Fo^2^+2Fc^2^)/3'
_refine_ls_weighting_scheme calc
_refine_ls_wR_factor_gt .1193
_refine_ls_wR_factor_ref .1279
_reflns_number_gt 2306
_reflns_number_total 3557
_reflns_threshold_expression I>2\s(I)
_cod_data_source_file na6109.cif
_cod_data_source_block I
_cod_depositor_comments
;
The following automatic conversions were performed:
'_symmetry_cell_setting' value 'Monoclinic' changed to 'monoclinic'
according to '/home/saulius/struct/CIF-dictionaries/cif_core.dic'
dictionary named 'cif_core.dic' version 2.4.1 from 2010-06-29.

Automatic conversion script
Id: cif_fix_enum 1527 2010-12-29 10:47:43Z saulius 

The following automatic conversions were performed:

'_chemical_melting_point' value '362-364K' was changed to '363.0(10)'
- the average value was taken and precision was estimated.

Automatic conversion script
Id: cif_fix_values 1646 2011-03-28 12:23:43Z adriana 

The following automatic conversions were performed:

'_chemical_melting_point' value '362-364K' was changed to '363.0(10)'
- the average value was taken and precision was
estimated.

'_symmetry_cell_setting' value 'Monoclinic' changed to
'monoclinic' according to
/home/saulius/struct/CIF-dictionaries/cif_core.dic dictionary named
'cif_core.dic' version 2.4.1 from 2010-06-29.

Automatic conversion script
Id: cif_fix_values 1715 2011-07-08 13:25:40Z adriana 
;
_cod_original_sg_symbol_H-M 'P 21/n'
_cod_database_code 2200915
_cod_database_fobs_code 2200915

loop_
_symmetry_equiv_pos_as_xyz
'x, y, z'
'-x+1/2, y+1/2, -z+1/2'
'-x, -y, -z'
'x-1/2, -y-1/2, z-1/2'

loop_
_atom_site_label
_atom_site_fract_x
_atom_site_fract_y
_atom_site_fract_z
_atom_site_U_iso_or_equiv
_atom_site_adp_type
_atom_site_calc_flag
_atom_site_refinement_flags
_atom_site_occupancy
_atom_site_disorder_assembly
_atom_site_disorder_group
_atom_site_type_symbol
C1 .15700(17) .11004(6) .90350(17) .0173(3) Uani d . 1 . . C
C2 .03282(18) .17498(6) .91138(17) .0190(3) Uani d . 1 . . C
B10 -.1499(2) .09404(8) .6897(2) .0230(3) Uani d . 1 . . B
C13 .25511(19) .09043(7) 1.06641(18) .0220(3) Uani d . 1 . . C
C16 .0367(2) .21027(8) 1.0810(2) .0273(3) Uani d . 1 . . C
B4 .2409(2) .10067(7) .6996(2) .0209(3) Uani d . 1 . . B
B8 .1589(2) .16376(7) .5754(2) .0217(3) Uani d . 1 . . B
B9 .0468(2) .09157(8) .5594(2) .0232(3) Uani d . 1 . . B
C14 .4315(2) .09357(7) 1.0946(2) .0272(3) Uani d . 1 . . C
B6 -.0763(2) .10535(7) .9081(2) .0202(3) Uani d . 1 . . B
B7 .0296(2) .21101(7) .7139(2) .0214(3) Uani d . 1 . . B
B3 .2297(2) .17460(7) .79539(19) .0199(3) Uani d . 1 . . B
B11 -.1592(2) .16814(8) .7851(2) .0226(3) Uani d . 1 . . B
B12 -.0836(2) .15988(8) .5681(2) .0232(3) Uani d . 1 . . B
B5 .0513(2) .05774(7) .7703(2) .0214(3) Uani d . 1 . . B
C15 .5269(2) .07235(9) 1.2580(2) .0334(4) Uani d . 1 . . C
H6 -.131(2) .0919(7) 1.031(2) .021(4) Uiso d . 1 . . H
H3 .3422(19) .1973(7) .8500(18) .016(4) Uiso d . 1 . . H
H5 .068(2) .0111(7) .809(2) .025(4) Uiso d . 1 . . H
H4 .371(2) .0798(7) .691(2) .026(4) Uiso d . 1 . . H
H8 .238(2) .1811(7) .470(2) .023(4) Uiso d . 1 . . H
H9 .050(2) .0640(8) .439(2) .031(4) Uiso d . 1 . . H
H10 -.271(2) .0681(8) .661(2) .037(5) Uiso d . 1 . . H
H12 -.163(2) .1754(8) .455(2) .030(4) Uiso d . 1 . . H
H15C .447(3) .0547(8) 1.335(2) .038(5) Uiso d . 1 . . H
H7 .020(2) .2605(9) .713(2) .040(5) Uiso d . 1 . . H
H11 -.281(2) .1910(8) .827(2) .033(5) Uiso d . 1 . . H
H16C .034(2) .2517(9) 1.058(2) .039(5) Uiso d . 1 . . H
H13 .187(2) .0736(8) 1.149(2) .033(5) Uiso d . 1 . . H
H14 .502(3) .1086(8) 1.009(3) .040(5) Uiso d . 1 . . H
H15B .589(3) .1041(10) 1.308(3) .054(6) Uiso d . 1 . . H
H15A .617(3) .0430(9) 1.240(2) .043(5) Uiso d . 1 . . H
H16B .137(3) .2059(10) 1.149(3) .054(6) Uiso d . 1 . . H
H16A -.064(3) .2022(10) 1.146(3) .052(6) Uiso d . 1 . . H

loop_
_atom_site_aniso_label
_atom_site_aniso_U_11
_atom_site_aniso_U_22
_atom_site_aniso_U_33
_atom_site_aniso_U_12
_atom_site_aniso_U_13
_atom_site_aniso_U_23
C1 .0169(6) .0177(6) .0175(6) -.0004(5) .0026(5) .0015(5)
C2 .0198(6) .0200(6) .0172(6) .0022(5) .0011(5) .0006(5)
B10 .0212(7) .0246(8) .0232(8) -.0054(6) -.0031(6) .0022(6)
C13 .0224(7) .0250(7) .0188(6) .0004(5) .0022(5) .0051(5)
C16 .0349(9) .0273(8) .0198(7) .0053(7) .0007(6) -.0051(6)
B4 .0227(7) .0232(8) .0171(7) .0001(6) .0051(6) -.0002(6)
B8 .0234(8) .0243(8) .0175(7) -.0037(6) .0013(6) .0025(6)
B9 .0262(8) .0246(8) .0188(7) -.0035(6) .0003(6) -.0025(6)
C14 .0239(7) .0320(8) .0258(7) .0000(6) .0008(6) .0069(6)
B6 .0168(7) .0229(8) .0212(7) -.0017(6) .0019(5) .0035(6)
B7 .0256(8) .0192(7) .0194(7) -.0009(6) -.0005(6) .0039(6)
B3 .0202(7) .0210(7) .0185(7) -.0032(6) .0018(6) .0017(6)
B11 .0200(7) .0268(8) .0209(7) .0025(6) .0002(6) .0028(6)
B12 .0264(8) .0255(8) .0176(7) -.0034(6) -.0012(6) .0024(6)
B5 .0239(8) .0179(7) .0223(7) -.0029(6) .0003(6) -.0005(6)
C15 .0253(8) .0417(10) .0330(9) .0014(7) -.0059(7) .0094(7)

loop_
_atom_type_symbol
_atom_type_description
_atom_type_scat_dispersion_real
_atom_type_scat_dispersion_imag
_atom_type_scat_source
C C .0033 .0016 'International Tables Vol C Tables 4.2.6.8 and 6.1.1.4'
H H .0000 .0000 'International Tables Vol C Tables 4.2.6.8 and 6.1.1.4'
B B .0013 .0007 'International Tables Vol C Tables 4.2.6.8 and 6.1.1.4'

loop_
_geom_angle_atom_site_label_1
_geom_angle_atom_site_label_2
_geom_angle_atom_site_label_3
_geom_angle
_geom_angle_publ_flag
C13 C1 C2 117.63(11) yes
C13 C1 B5 120.77(11) no
C2 C1 B5 110.14(10) no
C13 C1 B4 123.46(11) no
C2 C1 B4 110.09(10) no
B5 C1 B4 62.91(9) no
C13 C1 B6 115.41(11) no
C2 C1 B6 60.50(8) no
B5 C1 B6 62.10(9) no
B4 C1 B6 113.45(11) no
C13 C1 B3 119.09(11) no
C2 C1 B3 60.45(8) no
B5 C1 B3 113.83(10) no
B4 C1 B3 62.33(9) no
B6 C1 B3 112.36(10) no
C16 C2 C1 117.51(11) yes
C16 C2 B11 121.99(12) no
C1 C2 B11 110.48(10) no
C16 C2 B7 121.72(12) no
C1 C2 B7 110.55(10) no
B11 C2 B7 62.95(9) no
C16 C2 B6 117.55(12) no
C1 C2 B6 60.72(8) no
B11 C2 B6 62.07(9) no
B7 C2 B6 113.60(11) no
C16 C2 B3 116.67(12) no
C1 C2 B3 60.83(8) no
B11 C2 B3 114.10(10) no
B7 C2 B3 62.41(9) no
B6 C2 B3 112.86(10) no
B6 B10 B5 60.03(9) no
B6 B10 B11 59.80(9) no
B5 B10 B11 107.78(11) no
B6 B10 B9 107.48(11) no
B5 B10 B9 59.78(9) no
B11 B10 B9 107.36(11) no
B6 B10 B12 107.41(11) no
B5 B10 B12 107.60(11) no
B11 B10 B12 59.67(9) no
B9 B10 B12 59.72(9) no
B6 B10 H10 120.1(9) no
B5 B10 H10 121.1(10) no
B11 B10 H10 121.5(9) no
B9 B10 H10 123.6(9) no
B12 B10 H10 123.7(9) no
C14 C13 C1 125.42(13) yes
C14 C13 H13 118.5(11) no
C1 C13 H13 116.0(11) no
C2 C16 H16C 109.6(11) no
C2 C16 H16B 116.1(13) no
H16C C16 H16B 103.3(17) no
C2 C16 H16A 111.5(13) no
H16C C16 H16A 106.2(17) no
H16B C16 H16A 109.4(18) no
C1 B4 B8 105.64(11) no
C1 B4 B9 105.02(11) no
B8 B4 B9 60.37(9) no
C1 B4 B3 59.45(8) no
B8 B4 B3 59.62(9) no
B9 B4 B3 107.75(11) no
C1 B4 B5 58.55(8) no
B8 B4 B5 108.27(11) no
B9 B4 B5 59.84(9) no
B3 B4 B5 107.95(11) no
C1 B4 H4 117.3(9) no
B8 B4 H4 126.3(9) no
B9 B4 H4 128.8(9) no
B3 B4 H4 117.8(9) no
B5 B4 H4 120.7(9) no
B3 B8 B4 60.35(9) no
B3 B8 B7 60.19(9) no
B4 B8 B7 108.32(11) no
B3 B8 B9 108.01(11) no
B4 B8 B9 59.97(9) no
B7 B8 B9 107.48(11) no
B3 B8 B12 107.83(11) no
B4 B8 B12 107.85(11) no
B7 B8 B12 59.61(9) no
B9 B8 B12 59.67(9) no
B3 B8 H8 121.0(8) no
B4 B8 H8 119.5(8) no
B7 B8 H8 123.4(8) no
B9 B8 H8 121.3(8) no
B12 B8 H8 123.6(8) no
B5 B9 B4 60.17(9) no
B5 B9 B12 108.22(11) no
B4 B9 B12 108.14(11) no
B5 B9 B10 59.98(9) no
B4 B9 B10 108.27(11) no
B12 B9 B10 60.31(9) no
B5 B9 B8 107.97(11) no
B4 B9 B8 59.66(9) no
B12 B9 B8 60.33(9) no
B10 B9 B8 108.49(11) no
B5 B9 H9 122.1(9) no
B4 B9 H9 121.9(9) no
B12 B9 H9 121.1(9) no
B10 B9 H9 121.4(9) no
B8 B9 H9 121.4(9) no
C13 C14 C15 124.34(14) yes
C13 C14 H14 119.0(12) no
C15 C14 H14 116.7(12) no
C2 B6 C1 58.77(8) no
C2 B6 B10 105.68(11) no
C1 B6 B10 105.75(11) no
C2 B6 B11 58.36(9) no
C1 B6 B11 105.96(10) no
B10 B6 B11 60.63(9) no
C2 B6 B5 105.83(10) no
C1 B6 B5 58.41(8) no
B10 B6 B5 60.50(9) no
B11 B6 B5 108.81(11) no
C2 B6 H6 114.6(8) no
C1 B6 H6 115.7(8) no
B10 B6 H6 132.7(8) no
B11 B6 H6 123.1(8) no
B5 B6 H6 125.3(8) no
C2 B7 B12 105.16(11) no
C2 B7 B8 105.38(11) no
B12 B7 B8 60.61(9) no
C2 B7 B3 59.30(8) no
B12 B7 B3 108.15(11) no
B8 B7 B3 59.60(9) no
C2 B7 B11 58.42(8) no
B12 B7 B11 60.01(9) no
B8 B7 B11 108.31(11) no
B3 B7 B11 107.87(11) no
C2 B7 H7 117.9(10) no
B12 B7 H7 126.5(10) no
B8 B7 H7 127.6(10) no
B3 B7 H7 120.2(10) no
B11 B7 H7 118.6(9) no
C2 B3 C1 58.72(8) no
C2 B3 B8 105.08(11) no
C1 B3 B8 105.02(11) no
C2 B3 B7 58.29(8) no
C1 B3 B7 105.60(10) no
B8 B3 B7 60.22(9) no
C2 B3 B4 105.44(10) no
C1 B3 B4 58.22(8) no
B8 B3 B4 60.03(9) no
B7 B3 B4 108.09(11) no
C2 B3 H3 117.6(8) no
C1 B3 H3 116.8(8) no
B8 B3 H3 131.0(8) no
B7 B3 H3 124.8(8) no
B4 B3 H3 123.5(8) no
C2 B11 B6 59.58(9) no
C2 B11 B12 105.22(11) no
B6 B11 B12 107.84(11) no
C2 B11 B7 58.63(8) no
B6 B11 B7 108.08(11) no
B12 B11 B7 59.87(9) no
C2 B11 B10 105.80(11) no
B6 B11 B10 59.57(9) no
B12 B11 B10 60.45(9) no
B7 B11 B10 108.36(11) no
C2 B11 H11 118.5(9) no
B6 B11 H11 118.7(9) no
B12 B11 H11 127.3(9) no
B7 B11 H11 120.7(9) no
B10 B11 H11 125.6(9) no
B7 B12 B11 60.12(9) no
B7 B12 B9 107.87(11) no
B11 B12 B9 107.72(11) no
B7 B12 B8 59.77(9) no
B11 B12 B8 107.73(11) no
B9 B12 B8 60.00(9) no
B7 B12 B10 108.10(11) no
B11 B12 B10 59.88(9) no
B9 B12 B10 59.97(9) no
B8 B12 B10 107.96(11) no
B7 B12 H12 122.6(9) no
B11 B12 H12 122.7(9) no
B9 B12 H12 120.8(9) no
B8 B12 H12 121.6(9) no
B10 B12 H12 121.2(9) no
C1 B5 B6 59.49(8) no
C1 B5 B9 105.13(11) no
B6 B5 B9 107.40(11) no
C1 B5 B10 105.77(11) no
B6 B5 B10 59.47(9) no
B9 B5 B10 60.24(9) no
C1 B5 B4 58.54(8) no
B6 B5 B4 107.80(11) no
B9 B5 B4 59.98(9) no
B10 B5 B4 108.32(11) no
C1 B5 H5 115.2(8) no
B6 B5 H5 117.3(8) no
B9 B5 H5 130.4(8) no
B10 B5 H5 127.8(8) no
B4 B5 H5 119.9(8) no
C14 C15 H15C 111.6(11) no
C14 C15 H15B 109.8(14) no
H15C C15 H15B 111.5(18) no
C14 C15 H15A 114.3(12) no
H15C C15 H15A 105.8(16) no
H15B C15 H15A 103.5(17) no

loop_
_geom_bond_atom_site_label_1
_geom_bond_atom_site_label_2
_geom_bond_site_symmetry_2
_geom_bond_distance
_geom_bond_publ_flag
C1 C13 . 1.4843(18) yes
C1 C2 . 1.6880(19) yes
C1 B5 . 1.703(2) no
C1 B4 . 1.702(2) no
C1 B6 . 1.722(2) no
C1 B3 . 1.725(2) no
C2 C16 . 1.5062(19) yes
C2 B11 . 1.696(2) no
C2 B7 . 1.700(2) no
C2 B6 . 1.718(2) no
C2 B3 . 1.718(2) no
B10 B6 . 1.756(2) no
B10 B5 . 1.775(2) no
B10 B11 . 1.775(2) no
B10 B9 . 1.779(2) no
B10 B12 . 1.785(2) no
B10 H10 . 1.073(18) no
C13 C14 . 1.312(2) yes
C13 H13 . .897(18) no
C16 H16C . .92(2) no
C16 H16B . .89(2) no
C16 H16A . .92(2) no
B4 B8 . 1.768(2) no
B4 B9 . 1.774(2) no
B4 B3 . 1.774(2) no
B4 B5 . 1.777(2) no
B4 H4 . 1.067(16) no
B8 B3 . 1.761(2) no
B8 B7 . 1.772(2) no
B8 B9 . 1.781(2) no
B8 B12 . 1.787(2) no
B8 H8 . 1.072(15) no
B9 B5 . 1.771(2) no
B9 B12 . 1.775(2) no
B9 H9 . 1.096(17) no
C14 C15 . 1.489(2) yes
C14 H14 . .904(19) no
B6 B11 . 1.760(2) no
B6 B5 . 1.766(2) no
B6 H6 . 1.070(15) no
B7 B12 . 1.769(2) no
B7 B3 . 1.771(2) no
B7 B11 . 1.773(2) no
B7 H7 . 1.082(18) no
B3 H3 . 1.042(14) no
B11 B12 . 1.771(2) no
B11 H11 . 1.084(17) no
B12 H12 . 1.086(17) no
B5 H5 . 1.065(16) no
C15 H15C . .923(19) no
C15 H15B . .91(2) no
C15 H15A . .94(2) no
